data_7714561
loop_
_publ_author_name
'Dagar, Mamta'
'Dissanyake, D. M. M. Mevan'
'Kesler, Daniel N.'
'Corr, Molly'
'McPherson, Joshua D.'
'Brennessel, William W.'
'McKone, James R.'
'Matson, Ellen M.'

_publ_section_title
;
 Improved solubility of titanium-doped polyoxovanadate charge carriers for
 symmetric non-aqueous redox flow batteries.
;
_journal_issue 1
_journal_name_full 'Dalton transactions (Cambridge, England : 2003)'
_journal_page_first 93
_journal_page_last 104
_journal_paper_doi 10.1039/d3dt03642a
_journal_volume 53
_journal_year 2023
_chemical_absolute_configuration ad
_chemical_formula_moiety 'C17 H44 O20 Ti2 V4'
_chemical_formula_sum 'C17 H44 O20 Ti2 V4'
_chemical_formula_weight 868.08
_space_group_crystal_system orthorhombic
_space_group_IT_number 33
_space_group_name_Hall 'P 2c -2n'
_space_group_name_H-M_alt 'P n a 21'
_atom_sites_solution_hydrogens geom
_atom_sites_solution_primary dual
_atom_sites_solution_secondary difmap
_audit_creation_date 2020-10-07
_audit_creation_method
;
Olex2 1.3-ac4
(compiled 2020.03.28 svn.rd84adfe8 for Rigaku Oxford Diffraction, GUI svn.r6032)
;
_audit_update_record
;
2023-07-31 deposited with the CCDC.	2023-11-27 downloaded from the CCDC.
;
_cell_angle_alpha 90
_cell_angle_beta 90
_cell_angle_gamma 90
_cell_formula_units_Z 4
_cell_length_a 18.8039(2)
_cell_length_b 16.2998(2)
_cell_length_c 10.42640(10)
_cell_measurement_reflns_used 42086
_cell_measurement_temperature 99.98(10)
_cell_measurement_theta_max 76.2410
_cell_measurement_theta_min 3.5690
_cell_volume 3195.69(6)
_computing_cell_refinement 'CrysAlisPro 1.171.40.84a (Rigaku OD, 2020)'
_computing_data_collection 'CrysAlisPro 1.171.40.84a (Rigaku OD, 2020)'
_computing_data_reduction 'CrysAlisPro 1.171.40.84a (Rigaku OD, 2020)'
_computing_molecular_graphics 'Olex2 1.3-ac4 (Dolomanov et al., 2009)'
_computing_publication_material 'Olex2 1.3-ac4 (Dolomanov et al., 2009)'
_computing_structure_refinement 'SHELXL 2018/3 (Sheldrick, 2015b)'
_computing_structure_solution 'SHELXT 2018/2 (Sheldrick, 2015a)'
_diffrn_ambient_environment N~2~
_diffrn_ambient_temperature 99.98(10)
_diffrn_detector 'Hybrid Pixel Array Detector'
_diffrn_detector_area_resol_mean 10.0000
_diffrn_detector_type HyPix
_diffrn_measured_fraction_theta_full 1.000
_diffrn_measured_fraction_theta_max 0.990
_diffrn_measurement_details
;
List of Runs (angles in degrees, time in seconds):

  # Type    Start    End  Width  t~exp~   \w     \q     \k     \f   Frames
#--------------------------------------------------------------------------
  1  \w    -48.00  21.00   0.50    0.63    --  -49.75  50.00  61.00  138
  2  \w    -43.00 -18.00   0.50    2.53    --  -84.25  50.00  61.00   50
  3  \w   -101.00 -61.00   0.50    0.63    --  -49.75 -50.00 -85.00   80
  4  \w    -61.00 -33.00   0.50    0.63    --  -56.00 -81.00-108.83   56
  5  \w    -67.00 -42.00   0.50    0.63    --  -64.00 -79.00-139.47   50
  6  \w    -78.00 -45.00   0.50    2.53    --  -68.00 -83.00 -82.41   66
  7  \w    -74.00 -49.00   0.50    2.53    --  -72.00 -82.00 -45.80   50
  8  \w    -78.00 -49.00   0.50    2.53    --  -72.00 -82.00 -98.09   58
  9  \w    -79.00 -53.00   0.50    2.53    --  -76.00 -82.00-165.62   52
 10  \w    -83.00 -57.00   0.50    2.53    --  -80.00 -83.00-101.92   52
 11  \w    -86.00 -61.00   0.50    2.53    --  -84.25 -82.00-142.85   50
 12  \w    -88.00 -63.00   0.50    2.53    --  -84.25 -77.00-180.00   50
 13  \w    -89.00 -63.00   0.50    2.53    --  -84.25 -77.00-120.00   52
 14  \w    -91.00 -65.00   0.50    2.53    --  -84.25 -74.00-136.29   52
 15  \w    -96.00 -61.00   0.50    2.53    --  -84.25 -82.00 -90.29   70
 16  \w    -88.00 -63.00   0.50    2.53    --  -84.25 -77.00 -60.97   50
 17  \w    -81.00 -56.00   0.50    2.53    --  -76.00 -75.00 -14.81   50
 18  \w    -85.00 -55.00   0.50    2.53    --  -76.00 -77.00  11.81   60
 19  \w    -71.00 -45.00   0.50    0.63    --  -64.00 -72.00  71.95   52
 20  \w    -55.00 -29.00   0.50    0.63    --  -52.00 -82.00 127.79   52
 21  \w    -83.00 -38.00   0.50    0.63    --  -60.00 -81.00 112.32   90
 22  \w    -85.00 -60.00   0.50    2.53    --  -80.00 -74.00  25.07   50
 23  \w    -79.00 -53.00   0.50    2.53    --  -76.00 -82.00 -18.86   52
 24  \w    -90.00 -63.00   0.50    2.53    --  -84.25 -77.00   0.00   54
 25  \w    -89.00 -63.00   0.50    2.53    --  -84.25 -77.00  60.00   52
 26  \w    -86.00 -61.00   0.50    2.53    --  -84.25 -82.00  59.36   50
 27  \w    -87.00 -61.00   0.50    2.53    --  -84.25 -83.00  85.13   52
 28  \w    -87.00 -62.00   0.50    2.53    --  -84.25 -81.00 137.68   50
 29  \w    -89.00 -63.00   0.50    2.53    --  -84.25 -77.00 150.00   52
 30  \w    -87.00 -61.00   0.50    2.53    --  -84.25 -82.00 117.18   52
 31  \w    -88.00 -63.00   0.50    2.53    --  -84.25 -77.00  90.00   50
 32  \w    -93.00 -64.00   0.50    2.53    --  -84.25 -75.00  16.92   58
 33  \w    -92.00 -61.00   0.50    2.53    --  -84.25 -82.00 -25.50   62
 34  \w    -94.00 -65.00   0.50    2.53    --  -84.25 -74.00 -45.96   58
 35  \w   -121.00 -44.00   0.50    0.63    --  -49.75 -19.00  60.00  154
 36  \w      6.00  38.00   0.50    0.63    --   32.00  89.00 158.76   64
 37  \w     20.00  45.00   0.50    0.63    --   44.00  84.00 177.23   50
 38  \w     47.00  72.00   0.50    0.63    --   68.00  77.00 158.81   50
 39  \w     52.00  78.00   0.50    0.63    --   72.00  76.00 116.78   52
 40  \w     47.00 100.00   0.50    0.63    --   49.75  50.00  61.00  106
 41  \w     91.00 127.00   0.50    0.63    --   56.00  80.00  20.13   72
 42  \w     83.00 128.00   0.50    0.63    --   56.00  82.00 -65.63   90
 43  \w    143.00 168.00   0.50    2.53    --   96.00  78.00 -59.03   50
 44  \w    143.00 171.00   0.50    2.53    --  105.75  77.00 -30.00   56
 45  \w    142.00 177.00   0.50    2.53    --  105.75  77.00  30.00   70
 46  \w    136.00 161.00   0.50    2.53    --  105.75  50.00  61.00   50
 47  \w    139.00 172.00   0.50    2.53    --  105.75  77.00 120.00   66
 48  \w    143.00 173.00   0.50    2.53    --  105.75  77.00  90.00   60
 49  \w    151.00 176.00   0.50    2.53    --  105.75  77.00 150.00   50
 50  \w    123.00 158.00   0.50    2.53    --   92.00  83.00 138.36   70
 51  \w    114.00 139.00   0.50    0.63    --   68.00  77.00 158.81   50
 52  \w    123.00 166.00   0.50    2.53    --  105.75  61.00 120.00   86
 53  \w    126.00 160.00   0.50    2.53    --   96.00  74.00  34.84   68
 54  \w    125.00 151.00   0.50    2.53    --  105.75  61.00  30.00   52
 55  \w    126.00 178.00   0.50    2.53    --  105.75  15.00  30.00  104
 56  \w    123.00 152.00   0.50    2.53    --  105.75  61.00 -60.00   58
 57  \w    124.00 177.00   0.50    2.53    --  105.75  77.00-120.00  106
 58  \w    141.00 174.00   0.50    2.53    --  105.75  77.00-150.00   66
 59  \w     99.00 125.00   0.50    0.63    --   60.00  81.00-162.85   52
 60  \w     69.00  94.00   0.50    2.53    --   88.00  74.00-172.08   50
 61  \w     93.00 172.00   0.50    2.53    --  105.75  61.00-180.00  158
 62  \w     94.00 167.00   0.50    2.53    --  105.75  61.00 -30.00  146
 63  \w     86.00 138.00   0.50    2.53    --  105.75  77.00  30.00  104
 64  \w     92.00 118.00   0.50    2.53    --  105.75  61.00 120.00   52
 65  \w     92.00 143.00   0.50    2.53    --  105.75  61.00 150.00  102
 66  \w     86.00 146.00   0.50    2.53    --  105.75  77.00 150.00  120
 67  \w     92.00 158.00   0.50    2.53    --  105.75  61.00  90.00  132
 68  \w     91.00 134.00   0.50    2.53    --  105.75  77.00 -30.00   86
 69  \w     94.00 120.00   0.50    2.53    --  105.75  61.00 -60.00   52
 70  \w     92.00 178.00   0.50    2.53    --  105.75  61.00 -90.00  172
 71  \w     85.00 142.00   0.50    2.53    --  105.75  77.00 -90.00  114
 72  \w     87.00 117.00   0.50    2.53    --  105.75  77.00-150.00   60
 73  \w     92.00 169.00   0.50    2.53    --  105.75  61.00-150.00  154
 74  \w     93.00 162.00   0.50    2.53    --  105.75  61.00-120.00  138
 75  \w     92.00 117.00   0.50    2.53    --  105.75  61.00  30.00   50
 76  \w     93.00 161.00   0.50    2.53    --  105.75  61.00  60.00  136
 77  \w     78.00 104.00   0.50    2.53    --   96.00  74.00  34.84   52
 78  \w     85.00 155.00   0.50    2.53    --  105.75  77.00   0.00  140
 79  \w     85.00 132.00   0.50    2.53    --  105.75  77.00 120.00   94
 80  \w     85.00 177.00   0.50    2.53    --  105.75  77.00  60.00  184
 81  \w     85.00 177.00   0.50    2.53    --  105.75  77.00 -60.00  184
 82  \w     86.00 112.00   0.50    2.53    --  105.75  77.00-120.00   52
 83  \w     85.00 144.00   0.50    2.53    --  105.75  77.00-180.00  118
 84  \w     75.00 101.00   0.50    2.53    --   96.00  78.00 -59.03   52
 85  \w     34.00  61.00   0.50    0.63    --   56.00  80.00  20.13   54
 86  \w     39.00  67.00   0.50    0.63    --   60.00  77.00 -37.03   56
 87  \w     42.00  74.00   0.50    0.63    --   64.00  80.00 -24.33   64
 88  \w     33.00  75.00   0.50    0.63    --   56.00  82.00 -65.63   84
 89  \w     18.00  46.00   0.50    0.63    --   40.00  85.00-108.06   56
 90  \w     20.00  45.00   0.50    0.63    --   44.00  85.00-154.51   50
 91  \w     38.00  69.00   0.50    0.63    --   60.00  81.00-162.85   62
 92  \w     18.00  43.00   0.50    0.63    --   44.00  88.00 -35.15   50
 93  \w      6.00  31.00   0.50    0.63    --   36.00  96.00  38.96   50
 94  \w     13.00  38.00   0.50    0.63    --   40.00  91.00  95.34   50
 95  \w     34.00  59.00   0.50    0.63    --   56.00  81.00  90.49   50
 96  \w     37.00  63.00   0.50    0.63    --   60.00  82.00  40.92   52
 97  \w     38.00  64.00   0.50    0.63    --   60.00  80.00  69.03   52
 98  \w     69.00  95.00   0.50    2.53    --   92.00  83.00 138.36   52
 99  \w     85.00 138.00   0.50    2.53    --  105.75  77.00  90.00  106
100  \w     34.00  59.00   0.50    2.53    --  105.75 -50.00 -85.00   50
101  \w     78.00 108.00   0.50    2.53    --  105.75 -94.00 -30.00   60
102  \w     77.00 105.00   0.50    2.53    --  105.75 -94.00 -60.00   56
103  \w     76.00 116.00   0.50    2.53    --  105.75-125.00 -90.00   80
104  \w     76.00 114.00   0.50    2.53    --  105.75-125.00-120.00   76
105  \w     73.00  99.00   0.50    2.53    --  105.75 -94.00 -90.00   52
106  \w     47.00  73.00   0.50    2.53    --  105.75-125.00 -90.00   52
107  \w     45.00  71.00   0.50    2.53    --  105.75 -94.00 -30.00   52
108  \w     47.00 116.00   0.50    2.53    --  105.75-125.00 -60.00  138
109  \w     56.00  81.00   0.50    2.53    --  105.75 -61.00  30.00   50
110  \w     48.00  99.00   0.50    2.53    --  105.75 -94.00  90.00  102
111  \w     65.00 115.00   0.50    2.53    --  105.75-125.00  60.00  100
112  \w     34.00 127.00   0.50    2.53    --  105.75 -77.00  60.00  186
113  \w     38.00  64.00   0.50    2.53    --  105.75-125.00  60.00   52
114  \w     36.00 116.00   0.50    2.53    --  105.75-125.00  90.00  160
115  \w     35.00  73.00   0.50    2.53    --  105.75 -94.00 -60.00   76
116  \w     38.00  72.00   0.50    2.53    --  105.75-125.00-120.00   68
117  \w     60.00 116.00   0.50    2.53    --  105.75-125.00-180.00  112
118  \w     35.00  61.00   0.50    2.53    --  105.75 -61.00-150.00   52
119  \w     37.00  81.00   0.50    2.53    --  105.75 -61.00-180.00   88
120  \w     40.00 116.00   0.50    2.53    --  105.75-125.00-150.00  152
121  \w     34.00  73.00   0.50    2.53    --  105.75 -61.00 -30.00   78
122  \w     34.00  78.00   0.50    2.53    --  105.75 -61.00  90.00   88
123  \w    -19.00  58.00   0.50    0.63    --   49.75 -50.00 -85.00  154
124  \w    -16.00  13.00   0.50    0.63    --   16.00 100.00-114.69   58
125  \w    -38.00 -12.00   0.50    0.63    --    8.00 127.00 -28.48   52
126  \w    -39.00  -9.00   0.50    0.63    --    4.00 123.00  62.74   60
127  \w    -25.00   0.00   0.50    0.63    --   12.00 109.00 157.34   50
128  \w   -139.00-114.00   0.50    2.53    --  -84.25 -50.00 -85.00   50
129  \w   -111.00 -85.00   0.50    0.63    --  -56.00 -81.00-108.83   52
130  \w   -148.00-108.00   0.50    2.53    --  -76.00 -77.00  11.81   80
131  \w   -150.00-124.00   0.50    2.53    --  -84.25 -82.00  59.36   52
132  \w   -150.00-125.00   0.50    2.53    --  -84.25 -81.00 137.68   50
133  \w   -154.00-120.00   0.50    2.53    --  -84.25 -74.00 -45.96   68
134  \w   -151.00-126.00   0.50    2.53    --  -84.25 -77.00 -60.97   50
135  \w    -67.00 -15.00   0.50    2.53    --  -84.25  61.00-180.00  104
;
_diffrn_measurement_device 'four-circle diffractometer'
_diffrn_measurement_device_type 'XtaLAB Synergy, Dualflex, HyPix'
_diffrn_measurement_method '\w scans'
_diffrn_orient_matrix_type 'CrysAlisPro convention (1999,Acta A55,543-557)'
_diffrn_orient_matrix_UB_11 -0.0491898000
_diffrn_orient_matrix_UB_12 0.0016330000
_diffrn_orient_matrix_UB_13 -0.1180995000
_diffrn_orient_matrix_UB_21 0.0104553000
_diffrn_orient_matrix_UB_22 0.0934993000
_diffrn_orient_matrix_UB_23 -0.0109081000
_diffrn_orient_matrix_UB_31 0.0646706000
_diffrn_orient_matrix_UB_32 -0.0137562000
_diffrn_orient_matrix_UB_33 -0.0881241000
_diffrn_radiation_monochromator mirror
_diffrn_radiation_probe x-ray
_diffrn_radiation_type 'Cu K\a'
_diffrn_radiation_wavelength 1.54184
_diffrn_reflns_av_R_equivalents 0.0943
_diffrn_reflns_av_unetI/netI 0.0298
_diffrn_reflns_Laue_measured_fraction_full 1.000
_diffrn_reflns_Laue_measured_fraction_max 0.990
_diffrn_reflns_limit_h_max 23
_diffrn_reflns_limit_h_min -23
_diffrn_reflns_limit_k_max 20
_diffrn_reflns_limit_k_min -20
_diffrn_reflns_limit_l_max 13
_diffrn_reflns_limit_l_min -13
_diffrn_reflns_number 122147
_diffrn_reflns_point_group_measured_fraction_full 1.000
_diffrn_reflns_point_group_measured_fraction_max 0.984
_diffrn_reflns_theta_full 74.504
_diffrn_reflns_theta_max 79.150
_diffrn_reflns_theta_min 3.589
_diffrn_source 'micro-focus sealed X-ray tube'
_diffrn_source_type 'PhotonJet (Cu) X-ray Source'
_exptl_absorpt_coefficient_mu 14.199
_exptl_absorpt_correction_T_max 1.00000
_exptl_absorpt_correction_T_min 0.05775
_exptl_absorpt_correction_type multi-scan
_exptl_absorpt_process_details
;
CrysAlisPro 1.171.40.84a (Rigaku Oxford Diffraction, 2020)
Empirical absorption correction using spherical harmonics,
implemented in SCALE3 ABSPACK scaling algorithm.
;
_exptl_crystal_colour orange-brown
_exptl_crystal_colour_primary brown
_exptl_crystal_density_diffrn 1.804
_exptl_crystal_description plate
_exptl_crystal_F_000 1768
_exptl_crystal_size_max 0.222
_exptl_crystal_size_mid 0.078
_exptl_crystal_size_min 0.046
_refine_diff_density_max 1.246
_refine_diff_density_min -0.706
_refine_diff_density_rms 0.119
_refine_ls_abs_structure_details
;
 Refined as an inversion twin.
;
_refine_ls_abs_structure_Flack 0.360(11)
_refine_ls_extinction_method none
_refine_ls_goodness_of_fit_ref 1.073
_refine_ls_hydrogen_treatment constr
_refine_ls_matrix_type full
_refine_ls_number_parameters 401
_refine_ls_number_reflns 6812
_refine_ls_number_restraints 1
_refine_ls_restrained_S_all 1.073
_refine_ls_R_factor_all 0.0547
_refine_ls_R_factor_gt 0.0510
_refine_ls_shift/su_max 0.000
_refine_ls_shift/su_mean 0.000
_refine_ls_structure_factor_coef Fsqd
_refine_ls_weighting_details 'w=1/[\s^2^(Fo^2^)+(0.0918P)^2^+4.4272P] where P=(Fo^2^+2Fc^2^)/3'
_refine_ls_weighting_scheme calc
_refine_ls_wR_factor_gt 0.1377
_refine_ls_wR_factor_ref 0.1433
_reflns_Friedel_coverage 0.883
_reflns_Friedel_fraction_full 1.000
_reflns_Friedel_fraction_max 0.978
_reflns_number_gt 6387
_reflns_number_total 6812
_reflns_threshold_expression 'I > 2\s(I)'
_cod_data_source_file d3dt03642a2.cif
_cod_data_source_block matmd09
_cod_depositor_comments 'Adding full bibliography for 7714561.cif.'
_cod_database_code 7714561
_shelx_shelxl_version_number 2018/3
_chemical_oxdiff_formula V4Ti2O21C17H36
_shelx_space_group_comment
;
The symmetry employed for this shelxl refinement is uniquely defined
by the following loop, which should always be used as a source of
symmetry information in preference to the above space-group names.
They are only intended as comments.
;
_shelx_estimated_absorpt_t_max 0.561
_shelx_estimated_absorpt_t_min 0.145
_reflns_odcompleteness_completeness 100.00
_reflns_odcompleteness_iscentric 1
_reflns_odcompleteness_theta 74.33
_olex2_refinement_description
;
1. Twinned data refinement
 Scales: 0.640(11)
 0.360(11)
2. Fixed Uiso
 At 1.2 times of:
  All C(H,H) groups
 At 1.5 times of:
  All C(H,H,H) groups
3.a Secondary CH2 refined with riding coordinates:
 C12(H12A,H12B), C13(H13A,H13B), C14(H14A,H14B), C16(H16A,H16B)
3.b Idealised Me refined as rotating group:
 C1(H1A,H1B,H1C), C2(H2A,H2B,H2C), C3(H3A,H3B,H3C), C4(H4A,H4B,H4C), C5(H5A,
 H5B,H5C), C6(H6A,H6B,H6C), C7(H7A,H7B,H7C), C8(H8A,H8B,H8C), C9(H9A,H9B,H9C),
 C10(H10A,H10B,H10C), C11(H11A,H11B,H11C), C17(H17A,H17B,H17C)
;
_olex2_submission_original_sample_id matmd09
_olex2_submission_special_instructions 'No special instructions were received'
_oxdiff_exptl_absorpt_empirical_details
;
Empirical correction (ABSPACK) includes:
- Absorption correction using spherical harmonics
- Frame scaling
;
_oxdiff_exptl_absorpt_empirical_full_max 12.400
_oxdiff_exptl_absorpt_empirical_full_min 0.368

loop_
_space_group_symop_operation_xyz
'x, y, z'
'-x, -y, z+1/2'
'x+1/2, -y+1/2, z'
'-x+1/2, y+1/2, z+1/2'

loop_
_atom_site_label
_atom_site_type_symbol
_atom_site_fract_x
_atom_site_fract_y
_atom_site_fract_z
_atom_site_U_iso_or_equiv
_atom_site_adp_type
_atom_site_occupancy
_atom_site_site_symmetry_order
_atom_site_calc_flag
_atom_site_refinement_flags_posn
_atom_site_refinement_flags_adp
_atom_site_refinement_flags_occupancy
_atom_site_disorder_assembly
_atom_site_disorder_group
V1 V 0.74676(7) 0.59322(8) 0.80144(12) 0.0349(3) Uani 1 1 d . . . . .
V2 V 0.69872(7) 0.49565(7) 0.53454(12) 0.0312(3) Uani 1 1 d . . . . .
V3 V 0.80964(6) 0.61273(7) 0.36622(12) 0.0285(3) Uani 1 1 d . . . . .
V4 V 0.68497(6) 0.69818(7) 0.55072(12) 0.0308(3) Uani 1 1 d . . . . .
Ti1 Ti 0.86585(7) 0.51397(8) 0.61623(13) 0.0332(3) Uani 1 1 d . . . . .
Ti2 Ti 0.85118(7) 0.70672(7) 0.62840(12) 0.0311(3) Uani 1 1 d . . . . .
O1 O 0.9343(3) 0.4427(3) 0.6421(6) 0.0465(14) Uani 1 1 d . . . . .
O2 O 0.9107(3) 0.7864(3) 0.6623(5) 0.0410(13) Uani 1 1 d . . . . .
O3 O 0.7264(3) 0.5838(4) 0.9485(6) 0.0498(15) Uani 1 1 d . . . . .
O4 O 0.6485(3) 0.4210(3) 0.4984(6) 0.0419(13) Uani 1 1 d . . . . .
O5 O 0.8335(3) 0.6193(3) 0.2203(5) 0.0383(12) Uani 1 1 d . . . . .
O6 O 0.6227(3) 0.7626(3) 0.5296(6) 0.0434(13) Uani 1 1 d . . . . .
O7 O 0.9230(3) 0.6150(3) 0.6466(5) 0.0349(11) Uani 1 1 d . . . . .
O8 O 0.8301(3) 0.5156(3) 0.7918(5) 0.0372(11) Uani 1 1 d . . . . .
O9 O 0.7899(3) 0.4364(3) 0.5727(5) 0.0358(11) Uani 1 1 d . . . . .
O10 O 0.8805(3) 0.5297(3) 0.4294(5) 0.0343(11) Uani 1 1 d . . . . .
O11 O 0.8188(3) 0.6858(4) 0.8031(5) 0.0392(12) Uani 1 1 d . . . . .
O12 O 0.6854(3) 0.5066(3) 0.7228(5) 0.0358(12) Uani 1 1 d . . . . .
O13 O 0.7379(3) 0.5223(3) 0.3618(5) 0.0313(10) Uani 1 1 d . . . . .
O14 O 0.8707(3) 0.7018(3) 0.4419(5) 0.0320(11) Uani 1 1 d . . . . .
O15 O 0.7670(3) 0.7732(3) 0.5929(5) 0.0362(11) Uani 1 1 d . . . . .
O16 O 0.6757(3) 0.6757(3) 0.7397(5) 0.0335(11) Uani 1 1 d . . . . .
O17 O 0.6348(3) 0.5926(3) 0.5139(5) 0.0288(10) Uani 1 1 d . . . . .
O18 O 0.7275(3) 0.6898(3) 0.3729(5) 0.0291(9) Uani 1 1 d . . . . .
O19 O 0.7864(2) 0.6058(3) 0.5895(5) 0.0256(9) Uani 1 1 d . . . . .
O20 O 0.5383(4) 0.6645(4) 0.1656(7) 0.0581(17) Uani 1 1 d . . . . .
C1 C 0.9848(6) 0.3861(6) 0.6797(13) 0.064(3) Uani 1 1 d . . . . .
H1A H 0.998855 0.396889 0.766583 0.095 Uiso 1 1 calc R U . . .
H1B H 1.025596 0.390113 0.624566 0.095 Uiso 1 1 calc R U . . .
H1C H 0.965218 0.331809 0.673978 0.095 Uiso 1 1 calc R U . . .
C2 C 0.9652(5) 0.8426(6) 0.6861(10) 0.052(2) Uani 1 1 d . . . . .
H2A H 0.959918 0.864598 0.771048 0.078 Uiso 1 1 calc R U . . .
H2B H 0.962735 0.886407 0.624696 0.078 Uiso 1 1 calc R U . . .
H2C H 1.010357 0.815551 0.679107 0.078 Uiso 1 1 calc R U . . .
C3 C 0.9931(4) 0.6242(5) 0.5984(9) 0.0433(18) Uani 1 1 d . . . . .
H3A H 0.991167 0.644148 0.511832 0.065 Uiso 1 1 calc R U . . .
H3B H 1.016946 0.572154 0.600025 0.065 Uiso 1 1 calc R U . . .
H3C H 1.018714 0.662668 0.650758 0.065 Uiso 1 1 calc R U . . .
C4 C 0.8747(5) 0.4984(6) 0.9007(9) 0.051(2) Uani 1 1 d . . . . .
H4A H 0.850042 0.512827 0.978062 0.076 Uiso 1 1 calc R U . . .
H4B H 0.917698 0.530018 0.894415 0.076 Uiso 1 1 calc R U . . .
H4C H 0.886265 0.441077 0.902183 0.076 Uiso 1 1 calc R U . . .
C5 C 0.7871(5) 0.3587(5) 0.6330(10) 0.050(2) Uani 1 1 d . . . . .
H5A H 0.750284 0.326289 0.594175 0.075 Uiso 1 1 calc R U . . .
H5B H 0.777013 0.365728 0.722557 0.075 Uiso 1 1 calc R U . . .
H5C H 0.831983 0.331464 0.623011 0.075 Uiso 1 1 calc R U . . .
C6 C 0.8943(5) 0.4604(5) 0.3498(9) 0.048(2) Uani 1 1 d . . . . .
H6A H 0.905194 0.478660 0.264454 0.072 Uiso 1 1 calc R U . . .
H6B H 0.853068 0.425693 0.347598 0.072 Uiso 1 1 calc R U . . .
H6C H 0.933919 0.430233 0.383583 0.072 Uiso 1 1 calc R U . . .
C7 C 0.8563(6) 0.7114(6) 0.9152(9) 0.054(2) Uani 1 1 d . . . . .
H7A H 0.904559 0.692549 0.910794 0.081 Uiso 1 1 calc R U . . .
H7B H 0.833713 0.688645 0.989817 0.081 Uiso 1 1 calc R U . . .
H7C H 0.855653 0.770187 0.920599 0.081 Uiso 1 1 calc R U . . .
C8 C 0.6145(4) 0.4992(5) 0.7692(8) 0.0433(18) Uani 1 1 d . . . . .
H8A H 0.587095 0.545526 0.741293 0.065 Uiso 1 1 calc R U . . .
H8B H 0.615043 0.497344 0.861263 0.065 Uiso 1 1 calc R U . . .
H8C H 0.593660 0.449696 0.736478 0.065 Uiso 1 1 calc R U . . .
C9 C 0.8941(5) 0.7666(5) 0.3622(9) 0.048(2) Uani 1 1 d . . . . .
H9A H 0.854552 0.787792 0.314232 0.072 Uiso 1 1 calc R U . . .
H9B H 0.929695 0.746632 0.304184 0.072 Uiso 1 1 calc R U . . .
H9C H 0.913865 0.809540 0.414276 0.072 Uiso 1 1 calc R U . . .
C10 C 0.7651(5) 0.8556(5) 0.5468(11) 0.054(2) Uani 1 1 d . . . . .
H10A H 0.727193 0.884771 0.588378 0.081 Uiso 1 1 calc R U . . .
H10B H 0.757206 0.855380 0.455841 0.081 Uiso 1 1 calc R U . . .
H10C H 0.809534 0.882039 0.565220 0.081 Uiso 1 1 calc R U . . .
C11 C 0.6639(5) 0.7451(6) 0.8193(8) 0.048(2) Uani 1 1 d . . . . .
H11A H 0.704750 0.780392 0.816534 0.072 Uiso 1 1 calc R U . . .
H11B H 0.655971 0.727366 0.905956 0.072 Uiso 1 1 calc R U . . .
H11C H 0.622914 0.774574 0.789311 0.072 Uiso 1 1 calc R U . . .
C12 C 0.6869(4) 0.5278(5) 0.2611(8) 0.0360(16) Uani 1 1 d . . . . .
H12A H 0.659891 0.477101 0.257942 0.043 Uiso 1 1 calc R U . . .
H12B H 0.711691 0.533557 0.180053 0.043 Uiso 1 1 calc R U . . .
C13 C 0.5921(4) 0.5921(4) 0.3994(7) 0.0313(14) Uani 1 1 d . . . . .
H13A H 0.558469 0.637113 0.403440 0.038 Uiso 1 1 calc R U . . .
H13B H 0.565114 0.541420 0.396401 0.038 Uiso 1 1 calc R U . . .
C14 C 0.6765(4) 0.6813(5) 0.2729(7) 0.0338(15) Uani 1 1 d . . . . .
H14A H 0.700726 0.685583 0.191030 0.041 Uiso 1 1 calc R U . . .
H14B H 0.642892 0.726301 0.278411 0.041 Uiso 1 1 calc R U . . .
C15 C 0.6352(4) 0.5998(4) 0.2769(7) 0.0347(16) Uani 1 1 d . . . . .
C16 C 0.5851(4) 0.5969(5) 0.1619(8) 0.0389(17) Uani 1 1 d . . . . .
H16A H 0.612469 0.598241 0.083099 0.047 Uiso 1 1 calc R U . . .
H16B H 0.558013 0.546263 0.163485 0.047 Uiso 1 1 calc R U . . .
C17 C 0.4990(6) 0.6712(8) 0.0517(10) 0.065(3) Uani 1 1 d . . . . .
H17A H 0.462158 0.711373 0.062560 0.097 Uiso 1 1 calc R U . . .
H17B H 0.478049 0.619090 0.031375 0.097 Uiso 1 1 calc R U . . .
H17C H 0.529919 0.687769 -0.016882 0.097 Uiso 1 1 calc R U . . .

loop_
_atom_site_aniso_label
_atom_site_aniso_U_11
_atom_site_aniso_U_22
_atom_site_aniso_U_33
_atom_site_aniso_U_23
_atom_site_aniso_U_13
_atom_site_aniso_U_12
V1 0.0299(6) 0.0491(7) 0.0256(6) 0.0020(5) 0.0005(5) -0.0020(5)
V2 0.0311(6) 0.0294(5) 0.0329(6) 0.0041(5) -0.0003(5) -0.0033(4)
V3 0.0263(6) 0.0321(5) 0.0269(5) 0.0012(5) 0.0014(5) -0.0012(4)
V4 0.0273(6) 0.0314(6) 0.0338(6) -0.0049(5) -0.0022(5) 0.0030(4)
Ti1 0.0306(6) 0.0332(6) 0.0358(7) 0.0062(5) -0.0011(5) 0.0028(5)
Ti2 0.0279(6) 0.0331(6) 0.0322(6) -0.0023(5) -0.0023(5) -0.0032(5)
O1 0.039(3) 0.042(3) 0.058(4) 0.013(3) -0.002(3) 0.008(2)
O2 0.040(3) 0.040(3) 0.043(3) -0.004(2) -0.006(2) -0.007(2)
O3 0.041(3) 0.079(4) 0.029(3) 0.004(3) -0.002(2) -0.005(3)
O4 0.043(3) 0.032(2) 0.051(3) 0.004(2) 0.000(3) -0.009(2)
O5 0.035(3) 0.053(3) 0.027(3) 0.000(2) 0.001(2) -0.003(2)
O6 0.038(3) 0.037(3) 0.055(3) -0.010(3) -0.003(3) 0.008(2)
O7 0.024(2) 0.042(3) 0.039(3) 0.003(2) 0.000(2) 0.000(2)
O8 0.034(3) 0.047(3) 0.030(2) 0.008(2) -0.003(2) 0.002(2)
O9 0.037(3) 0.024(2) 0.047(3) 0.010(2) -0.003(2) 0.0027(19)
O10 0.034(3) 0.036(3) 0.033(3) -0.002(2) 0.004(2) 0.006(2)
O11 0.033(3) 0.053(3) 0.032(3) -0.009(2) -0.004(2) -0.006(2)
O12 0.029(3) 0.045(3) 0.033(3) 0.007(2) 0.004(2) -0.008(2)
O13 0.033(2) 0.030(2) 0.031(2) -0.006(2) 0.001(2) -0.0024(19)
O14 0.030(3) 0.031(2) 0.034(3) 0.004(2) 0.001(2) -0.0065(19)
O15 0.039(3) 0.026(2) 0.044(3) -0.007(2) -0.005(2) -0.001(2)
O16 0.033(3) 0.039(3) 0.029(2) -0.009(2) 0.003(2) 0.004(2)
O17 0.026(2) 0.035(2) 0.025(2) 0.0023(19) -0.0027(19) -0.0010(18)
O18 0.031(2) 0.027(2) 0.029(2) 0.0037(19) -0.007(2) -0.0005(18)
O19 0.023(2) 0.029(2) 0.025(2) 0.0011(16) 0.0019(18) -0.0006(16)
O20 0.056(4) 0.063(4) 0.054(4) 0.004(3) -0.025(3) 0.006(3)
C1 0.045(5) 0.053(5) 0.092(8) 0.015(5) -0.007(5) 0.017(4)
C2 0.044(5) 0.042(4) 0.070(6) -0.012(4) -0.011(4) -0.014(4)
C3 0.026(4) 0.052(4) 0.053(5) 0.008(4) 0.002(3) -0.001(3)
C4 0.046(5) 0.068(6) 0.038(4) 0.015(4) -0.007(4) 0.006(4)
C5 0.047(5) 0.039(4) 0.064(6) 0.015(4) -0.003(4) 0.000(3)
C6 0.056(5) 0.038(4) 0.050(5) -0.010(4) 0.005(4) 0.014(4)
C7 0.069(6) 0.059(5) 0.035(4) -0.008(4) -0.011(4) -0.012(5)
C8 0.035(4) 0.054(5) 0.041(4) 0.009(4) 0.003(3) -0.004(3)
C9 0.065(5) 0.034(4) 0.045(4) 0.005(3) 0.013(4) -0.019(4)
C10 0.049(5) 0.032(4) 0.082(7) 0.008(4) -0.008(5) -0.009(3)
C11 0.049(5) 0.055(5) 0.039(4) -0.017(4) 0.007(4) 0.000(4)
C12 0.034(4) 0.039(4) 0.035(4) -0.007(3) -0.001(3) -0.006(3)
C13 0.030(3) 0.035(3) 0.029(3) 0.001(3) -0.006(3) -0.003(3)
C14 0.033(4) 0.039(4) 0.030(4) 0.004(3) -0.004(3) -0.001(3)
C15 0.036(4) 0.038(4) 0.031(4) 0.002(3) 0.002(3) -0.002(3)
C16 0.034(4) 0.050(4) 0.033(4) 0.001(3) -0.003(3) -0.006(3)
C17 0.058(6) 0.081(7) 0.055(6) 0.016(5) -0.023(5) -0.010(5)

loop_
_atom_type_symbol
_atom_type_description
_atom_type_scat_dispersion_real
_atom_type_scat_dispersion_imag
_atom_type_scat_source
C C 0.0181 0.0091 'International Tables Vol C Tables 4.2.6.8 and 6.1.1.4'
H H 0.0000 0.0000 'International Tables Vol C Tables 4.2.6.8 and 6.1.1.4'
O O 0.0492 0.0322 'International Tables Vol C Tables 4.2.6.8 and 6.1.1.4'
Ti Ti 0.2191 1.8069 'International Tables Vol C Tables 4.2.6.8 and 6.1.1.4'
V V 0.0687 2.1097 'International Tables Vol C Tables 4.2.6.8 and 6.1.1.4'

loop_
_geom_angle_atom_site_label_1
_geom_angle_atom_site_label_2
_geom_angle_atom_site_label_3
_geom_angle
_geom_angle_site_symmetry_1
_geom_angle_site_symmetry_3
_geom_angle_publ_flag
O3 V1 O8 100.1(3) . . ?
O3 V1 O11 103.0(3) . . ?
O3 V1 O12 100.8(3) . . ?
O3 V1 O16 102.4(3) . . ?
O3 V1 O19 175.4(3) . . ?
O8 V1 O11 87.0(2) . . ?
O8 V1 O19 76.1(2) . . ?
O11 V1 O19 74.3(2) . . ?
O12 V1 O8 89.1(2) . . ?
O12 V1 O11 156.1(2) . . ?
O12 V1 O16 87.5(2) . . ?
O12 V1 O19 81.89(19) . . ?
O16 V1 O8 157.5(2) . . ?
O16 V1 O11 87.1(2) . . ?
O16 V1 O19 81.38(19) . . ?
O4 V2 O9 100.7(3) . . ?
O4 V2 O12 103.2(3) . . ?
O4 V2 O13 99.9(3) . . ?
O4 V2 O17 102.9(3) . . ?
O4 V2 O19 175.3(2) . . ?
O9 V2 O19 74.76(19) . . ?
O12 V2 O9 87.4(2) . . ?
O12 V2 O13 156.9(2) . . ?
O12 V2 O17 87.7(2) . . ?
O12 V2 O19 78.0(2) . . ?
O13 V2 O9 88.2(2) . . ?
O13 V2 O17 87.3(2) . . ?
O13 V2 O19 78.89(18) . . ?
O17 V2 O9 156.4(2) . . ?
O17 V2 O19 81.61(18) . . ?
O5 V3 O10 99.9(3) . . ?
O5 V3 O13 102.6(3) . . ?
O5 V3 O14 99.5(3) . . ?
O5 V3 O18 102.1(3) . . ?
O5 V3 O19 174.1(2) . . ?
O10 V3 O14 88.8(2) . . ?
O10 V3 O19 76.59(19) . . ?
O13 V3 O10 87.6(2) . . ?
O13 V3 O14 157.9(2) . . ?
O13 V3 O19 82.16(19) . . ?
O14 V3 O19 75.78(19) . . ?
O18 V3 O10 157.9(2) . . ?
O18 V3 O13 86.7(2) . . ?
O18 V3 O14 88.5(2) . . ?
O18 V3 O19 81.53(19) . . ?
O6 V4 O15 101.1(3) . . ?
O6 V4 O16 101.1(3) . . ?
O6 V4 O17 101.2(2) . . ?
O6 V4 O18 102.0(3) . . ?
O6 V4 O19 176.1(2) . . ?
O15 V4 O18 86.5(2) . . ?
O15 V4 O19 75.08(18) . . ?
O16 V4 O15 87.9(2) . . ?
O16 V4 O18 156.8(2) . . ?
O16 V4 O19 78.15(19) . . ?
O17 V4 O15 157.6(2) . . ?
O17 V4 O16 89.4(2) . . ?
O17 V4 O18 87.3(2) . . ?
O17 V4 O19 82.61(18) . . ?
O18 V4 O19 78.65(18) . . ?
O1 Ti1 O7 97.3(3) . . ?
O1 Ti1 O8 96.7(3) . . ?
O1 Ti1 O9 98.2(3) . . ?
O1 Ti1 O10 97.8(3) . . ?
O1 Ti1 O19 176.7(3) . . ?
O7 Ti1 O19 79.53(19) . . ?
O8 Ti1 O7 91.5(2) . . ?
O8 Ti1 O9 88.5(2) . . ?
O8 Ti1 O10 165.4(2) . . ?
O8 Ti1 O19 82.6(2) . . ?
O9 Ti1 O7 164.4(2) . . ?
O9 Ti1 O10 87.5(2) . . ?
O9 Ti1 O19 85.0(2) . . ?
O10 Ti1 O7 88.6(2) . . ?
O10 Ti1 O19 83.0(2) . . ?
O2 Ti2 O7 95.9(2) . . ?
O2 Ti2 O11 98.1(2) . . ?
O2 Ti2 O14 96.3(2) . . ?
O2 Ti2 O15 98.3(2) . . ?
O2 Ti2 O19 175.8(2) . . ?
O7 Ti2 O19 79.9(2) . . ?
O11 Ti2 O7 89.5(2) . . ?
O11 Ti2 O14 165.4(2) . . ?
O11 Ti2 O15 91.2(2) . . ?
O11 Ti2 O19 82.1(2) . . ?
O14 Ti2 O7 86.5(2) . . ?
O14 Ti2 O19 83.4(2) . . ?
O15 Ti2 O7 165.5(2) . . ?
O15 Ti2 O14 89.2(2) . . ?
O15 Ti2 O19 85.8(2) . . ?
C1 O1 Ti1 172.1(8) . . ?
C2 O2 Ti2 172.6(6) . . ?
Ti1 O7 Ti2 103.6(2) . . ?
C3 O7 Ti1 122.2(5) . . ?
C3 O7 Ti2 120.6(5) . . ?
Ti1 O8 V1 108.8(2) . . ?
C4 O8 V1 122.4(5) . . ?
C4 O8 Ti1 122.4(5) . . ?
Ti1 O9 V2 111.0(2) . . ?
C5 O9 V2 119.1(5) . . ?
C5 O9 Ti1 120.1(5) . . ?
Ti1 O10 V3 108.5(2) . . ?
C6 O10 V3 117.6(5) . . ?
C6 O10 Ti1 119.7(5) . . ?
Ti2 O11 V1 109.3(3) . . ?
C7 O11 V1 123.6(6) . . ?
C7 O11 Ti2 124.1(6) . . ?
V2 O12 V1 113.3(2) . . ?
C8 O12 V1 117.5(5) . . ?
C8 O12 V2 116.5(5) . . ?
V2 O13 V3 112.9(2) . . ?
C12 O13 V2 115.5(4) . . ?
C12 O13 V3 115.2(4) . . ?
Ti2 O14 V3 108.0(2) . . ?
C9 O14 V3 119.1(5) . . ?
C9 O14 Ti2 127.1(5) . . ?
Ti2 O15 V4 108.9(2) . . ?
C10 O15 V4 118.5(5) . . ?
C10 O15 Ti2 127.3(5) . . ?
V1 O16 V4 112.3(2) . . ?
C11 O16 V1 116.9(5) . . ?
C11 O16 V4 116.1(5) . . ?
V2 O17 V4 112.1(2) . . ?
C13 O17 V2 114.9(4) . . ?
C13 O17 V4 115.3(4) . . ?
V3 O18 V4 112.4(2) . . ?
C14 O18 V3 115.8(4) . . ?
C14 O18 V4 114.3(4) . . ?
V1 O19 V2 86.75(15) . . ?
V1 O19 V3 171.7(2) . . ?
V1 O19 V4 87.81(16) . . ?
V3 O19 V2 86.02(15) . . ?
V3 O19 V4 87.27(16) . . ?
V4 O19 V2 83.72(15) . . ?
Ti1 O19 V1 92.19(18) . . ?
Ti1 O19 V2 89.30(16) . . ?
Ti1 O19 V3 91.88(18) . . ?
Ti1 O19 V4 173.0(2) . . ?
Ti2 O19 V1 94.11(19) . . ?
Ti2 O19 V2 173.7(2) . . ?
Ti2 O19 V3 92.64(18) . . ?
Ti2 O19 V4 90.12(17) . . ?
Ti2 O19 Ti1 96.85(19) . . ?
C17 O20 C16 111.5(8) . . ?
O1 C1 H1A 109.5 . . ?
O1 C1 H1B 109.5 . . ?
O1 C1 H1C 109.5 . . ?
H1A C1 H1B 109.5 . . ?
H1A C1 H1C 109.5 . . ?
H1B C1 H1C 109.5 . . ?
O2 C2 H2A 109.5 . . ?
O2 C2 H2B 109.5 . . ?
O2 C2 H2C 109.5 . . ?
H2A C2 H2B 109.5 . . ?
H2A C2 H2C 109.5 . . ?
H2B C2 H2C 109.5 . . ?
O7 C3 H3A 109.5 . . ?
O7 C3 H3B 109.5 . . ?
O7 C3 H3C 109.5 . . ?
H3A C3 H3B 109.5 . . ?
H3A C3 H3C 109.5 . . ?
H3B C3 H3C 109.5 . . ?
O8 C4 H4A 109.5 . . ?
O8 C4 H4B 109.5 . . ?
O8 C4 H4C 109.5 . . ?
H4A C4 H4B 109.5 . . ?
H4A C4 H4C 109.5 . . ?
H4B C4 H4C 109.5 . . ?
O9 C5 H5A 109.5 . . ?
O9 C5 H5B 109.5 . . ?
O9 C5 H5C 109.5 . . ?
H5A C5 H5B 109.5 . . ?
H5A C5 H5C 109.5 . . ?
H5B C5 H5C 109.5 . . ?
O10 C6 H6A 109.5 . . ?
O10 C6 H6B 109.5 . . ?
O10 C6 H6C 109.5 . . ?
H6A C6 H6B 109.5 . . ?
H6A C6 H6C 109.5 . . ?
H6B C6 H6C 109.5 . . ?
O11 C7 H7A 109.5 . . ?
O11 C7 H7B 109.5 . . ?
O11 C7 H7C 109.5 . . ?
H7A C7 H7B 109.5 . . ?
H7A C7 H7C 109.5 . . ?
H7B C7 H7C 109.5 . . ?
O12 C8 H8A 109.5 . . ?
O12 C8 H8B 109.5 . . ?
O12 C8 H8C 109.5 . . ?
H8A C8 H8B 109.5 . . ?
H8A C8 H8C 109.5 . . ?
H8B C8 H8C 109.5 . . ?
O14 C9 H9A 109.5 . . ?
O14 C9 H9B 109.5 . . ?
O14 C9 H9C 109.5 . . ?
H9A C9 H9B 109.5 . . ?
H9A C9 H9C 109.5 . . ?
H9B C9 H9C 109.5 . . ?
O15 C10 H10A 109.5 . . ?
O15 C10 H10B 109.5 . . ?
O15 C10 H10C 109.5 . . ?
H10A C10 H10B 109.5 . . ?
H10A C10 H10C 109.5 . . ?
H10B C10 H10C 109.5 . . ?
O16 C11 H11A 109.5 . . ?
O16 C11 H11B 109.5 . . ?
O16 C11 H11C 109.5 . . ?
H11A C11 H11B 109.5 . . ?
H11A C11 H11C 109.5 . . ?
H11B C11 H11C 109.5 . . ?
O13 C12 H12A 108.9 . . ?
O13 C12 H12B 108.9 . . ?
O13 C12 C15 113.3(6) . . ?
H12A C12 H12B 107.7 . . ?
C15 C12 H12A 108.9 . . ?
C15 C12 H12B 108.9 . . ?
O17 C13 H13A 108.8 . . ?
O17 C13 H13B 108.8 . . ?
O17 C13 C15 113.6(6) . . ?
H13A C13 H13B 107.7 . . ?
C15 C13 H13A 108.8 . . ?
C15 C13 H13B 108.8 . . ?
O18 C14 H14A 108.8 . . ?
O18 C14 H14B 108.8 . . ?
O18 C14 C15 113.8(6) . . ?
H14A C14 H14B 107.7 . . ?
C15 C14 H14A 108.8 . . ?
C15 C14 H14B 108.8 . . ?
C12 C15 C14 109.8(6) . . ?
C13 C15 C12 111.5(6) . . ?
C13 C15 C14 111.3(6) . . ?
C13 C15 C16 109.2(6) . . ?
C16 C15 C12 106.5(6) . . ?
C16 C15 C14 108.5(6) . . ?
O20 C16 C15 109.9(6) . . ?
O20 C16 H16A 109.7 . . ?
O20 C16 H16B 109.7 . . ?
C15 C16 H16A 109.7 . . ?
C15 C16 H16B 109.7 . . ?
H16A C16 H16B 108.2 . . ?
O20 C17 H17A 109.5 . . ?
O20 C17 H17B 109.5 . . ?
O20 C17 H17C 109.5 . . ?
H17A C17 H17B 109.5 . . ?
H17A C17 H17C 109.5 . . ?
H17B C17 H17C 109.5 . . ?

loop_
_geom_bond_atom_site_label_1
_geom_bond_atom_site_label_2
_geom_bond_distance
_geom_bond_site_symmetry_2
_geom_bond_publ_flag
V1 O3 1.588(6) . ?
V1 O8 2.017(5) . ?
V1 O11 2.029(6) . ?
V1 O12 1.999(6) . ?
V1 O16 2.001(5) . ?
V1 O19 2.341(5) . ?
V2 O4 1.585(5) . ?
V2 O9 2.008(5) . ?
V2 O12 1.987(5) . ?
V2 O13 1.994(5) . ?
V2 O17 1.997(5) . ?
V2 O19 2.505(5) . ?
V3 O5 1.590(5) . ?
V3 O10 2.010(5) . ?
V3 O13 1.999(5) . ?
V3 O14 2.011(5) . ?
V3 O18 1.992(5) . ?
V3 O19 2.371(5) . ?
V4 O6 1.589(5) . ?
V4 O15 2.017(5) . ?
V4 O16 2.012(5) . ?
V4 O17 2.000(5) . ?
V4 O18 2.023(5) . ?
V4 O19 2.464(5) . ?
Ti1 O1 1.756(5) . ?
Ti1 O7 1.992(5) . ?
Ti1 O8 1.950(6) . ?
Ti1 O9 1.961(5) . ?
Ti1 O10 1.984(5) . ?
Ti1 O19 2.133(5) . ?
Ti2 O2 1.752(5) . ?
Ti2 O7 2.024(5) . ?
Ti2 O11 1.950(6) . ?
Ti2 O14 1.981(5) . ?
Ti2 O15 1.954(5) . ?
Ti2 O19 2.086(5) . ?
O1 C1 1.381(10) . ?
O2 C2 1.396(9) . ?
O7 C3 1.419(9) . ?
O8 C4 1.439(10) . ?
O9 C5 1.414(9) . ?
O10 C6 1.426(9) . ?
O11 C7 1.427(10) . ?
O12 C8 1.423(9) . ?
O13 C12 1.424(9) . ?
O14 C9 1.414(9) . ?
O15 C10 1.427(9) . ?
O16 C11 1.422(9) . ?
O17 C13 1.438(8) . ?
O18 C14 1.423(8) . ?
O20 C16 1.410(10) . ?
O20 C17 1.403(11) . ?
C1 H1A 0.9600 . ?
C1 H1B 0.9600 . ?
C1 H1C 0.9600 . ?
C2 H2A 0.9600 . ?
C2 H2B 0.9600 . ?
C2 H2C 0.9600 . ?
C3 H3A 0.9600 . ?
C3 H3B 0.9600 . ?
C3 H3C 0.9600 . ?
C4 H4A 0.9600 . ?
C4 H4B 0.9600 . ?
C4 H4C 0.9600 . ?
C5 H5A 0.9600 . ?
C5 H5B 0.9600 . ?
C5 H5C 0.9600 . ?
C6 H6A 0.9600 . ?
C6 H6B 0.9600 . ?
C6 H6C 0.9600 . ?
C7 H7A 0.9600 . ?
C7 H7B 0.9600 . ?
C7 H7C 0.9600 . ?
C8 H8A 0.9600 . ?
C8 H8B 0.9600 . ?
C8 H8C 0.9600 . ?
C9 H9A 0.9600 . ?
C9 H9B 0.9600 . ?
C9 H9C 0.9600 . ?
C10 H10A 0.9600 . ?
C10 H10B 0.9600 . ?
C10 H10C 0.9600 . ?
C11 H11A 0.9600 . ?
C11 H11B 0.9600 . ?
C11 H11C 0.9600 . ?
C12 H12A 0.9700 . ?
C12 H12B 0.9700 . ?
C12 C15 1.532(11) . ?
C13 H13A 0.9700 . ?
C13 H13B 0.9700 . ?
C13 C15 1.518(10) . ?
C14 H14A 0.9700 . ?
C14 H14B 0.9700 . ?
C14 C15 1.540(10) . ?
C15 C16 1.526(11) . ?
C16 H16A 0.9700 . ?
C16 H16B 0.9700 . ?
C17 H17A 0.9600 . ?
C17 H17B 0.9600 . ?
C17 H17C 0.9600 . ?

loop_
_geom_torsion_atom_site_label_1
_geom_torsion_atom_site_label_2
_geom_torsion_atom_site_label_3
_geom_torsion_atom_site_label_4
_geom_torsion
_geom_torsion_site_symmetry_1
_geom_torsion_site_symmetry_2
_geom_torsion_site_symmetry_3
_geom_torsion_site_symmetry_4
_geom_torsion_publ_flag
V2 O13 C12 C15 66.2(7) . . . . ?
V2 O17 C13 C15 -66.3(7) . . . . ?
V3 O13 C12 C15 -68.3(7) . . . . ?
V3 O18 C14 C15 66.6(7) . . . . ?
V4 O17 C13 C15 66.3(7) . . . . ?
V4 O18 C14 C15 -66.6(7) . . . . ?
O13 C12 C15 C13 -61.3(8) . . . . ?
O13 C12 C15 C14 62.5(8) . . . . ?
O13 C12 C15 C16 179.7(6) . . . . ?
O17 C13 C15 C12 61.5(8) . . . . ?
O17 C13 C15 C14 -61.4(8) . . . . ?
O17 C13 C15 C16 178.9(6) . . . . ?
O18 C14 C15 C12 -61.5(8) . . . . ?
O18 C14 C15 C13 62.4(8) . . . . ?
O18 C14 C15 C16 -177.5(6) . . . . ?
C12 C15 C16 O20 -176.6(6) . . . . ?
C13 C15 C16 O20 63.0(8) . . . . ?
C14 C15 C16 O20 -58.5(8) . . . . ?
C17 O20 C16 C15 170.7(7) . . . . ?

loop_
_twin_individual_id
_twin_individual_mass_fraction_refined
1 0.640(11)
2 0.360(11)
